data_2213303
loop_
_publ_author_name
'Niaz Muhammad'
Zia-ur-Rehman
'Saqib Ali'
'Auke Meetsma'

_publ_section_title
;
 3-(4-Bromophenyl)-2-methylacrylic acid
;
_journal_coeditor_code FJ2007
_journal_issue 5
_journal_name_full 'Acta Crystallographica Section E'
_journal_page_first o2174
_journal_page_last o2175
_journal_paper_doi 10.1107/S1600536807014468
_journal_volume 63
_journal_year 2007
_chemical_formula_iupac 'C10 H9 Br O2'
_chemical_formula_moiety 'C10 H9 Br O2'
_chemical_formula_sum 'C10 H9 Br O2'
_chemical_formula_weight 241.08
_chemical_name_systematic
;
3-(4-Bromophenyl)-2-methylacrylic acid
;
_space_group_IT_number 2
_symmetry_cell_setting triclinic
_symmetry_space_group_name_Hall '-P 1'
_symmetry_space_group_name_H-M 'P -1'
_atom_sites_solution_hydrogens difmap
_atom_sites_solution_primary heavy
_atom_sites_solution_secondary direct
_cell_angle_alpha 114.431(2)
_cell_angle_beta 107.444(2)
_cell_angle_gamma 92.065(2)
_cell_formula_units_Z 2
_cell_length_a 7.3202(11)
_cell_length_b 8.1460(13)
_cell_length_c 9.0526(14)
_cell_measurement_reflns_used 2400
_cell_measurement_temperature 100.0(10)
_cell_measurement_theta_max 28.79
_cell_measurement_theta_min 2.79
_cell_volume 460.85(12)
_computing_cell_refinement 'SAINT-Plus (Bruker, 2006)'
_computing_data_collection 'SMART (Bruker, 2006)'
_computing_data_reduction SAINT-Plus
_computing_molecular_graphics
;
PLUTO (Meetsma, 2007) and PLATON (Spek, 2003)
;
_computing_publication_material PLATON
_computing_structure_refinement 'SHELXL97 (Sheldrick, 1997)'
_computing_structure_solution 'DIRDIF99 (Beurskens <i>et al.</i>,  1999)'
_diffrn_ambient_temperature 100.0(10)
_diffrn_detector_area_resol_mean 66.06
_diffrn_measured_fraction_theta_full 0.982
_diffrn_measured_fraction_theta_max 0.974
_diffrn_measurement_device_type
;
Bruker SMART APEX CCD area-detector
;
_diffrn_measurement_method '\f and \w'
_diffrn_radiation_monochromator 'parallel mounted graphite'
_diffrn_radiation_source 'fine focus sealed Siemens Mo tube '
_diffrn_radiation_type MoK\a
_diffrn_radiation_wavelength 0.71073
_diffrn_reflns_av_R_equivalents 0.0211
_diffrn_reflns_av_sigmaI/netI 0.0338
_diffrn_reflns_limit_h_max 9
_diffrn_reflns_limit_h_min -7
_diffrn_reflns_limit_k_max 10
_diffrn_reflns_limit_k_min -10
_diffrn_reflns_limit_l_max 11
_diffrn_reflns_limit_l_min -12
_diffrn_reflns_number 3745
_diffrn_reflns_reduction_process
;
 Intensity data were corrected for Lorentz and polarization
  effects, decay and absorption and reduced to F~o~^2^
  using SAINT (Bruker, 2006) and SADABS (Sheldrick, 2006)
;
_diffrn_reflns_theta_full 25.00
_diffrn_reflns_theta_max 28.27
_diffrn_reflns_theta_min 2.79
_diffrn_standards_number 0
_exptl_absorpt_coefficient_mu 4.420
_exptl_absorpt_correction_T_max 0.5386
_exptl_absorpt_correction_T_min 0.2430
_exptl_absorpt_correction_type multi-scan
_exptl_absorpt_process_details '(SADABS; Bruker, 2006)'
_exptl_crystal_colour colourless
_exptl_crystal_density_diffrn 1.737
_exptl_crystal_density_method 'not measured'
_exptl_crystal_description block
_exptl_crystal_F_000 240
_exptl_crystal_size_max 0.44
_exptl_crystal_size_mid 0.17
_exptl_crystal_size_min 0.14
_refine_diff_density_max 1.135
_refine_diff_density_min -0.780
_refine_ls_extinction_method none
_refine_ls_goodness_of_fit_ref 1.031
_refine_ls_hydrogen_treatment refall
_refine_ls_matrix_type full
_refine_ls_number_parameters 154
_refine_ls_number_reflns 2129
_refine_ls_number_restraints 0
_refine_ls_restrained_S_all 1.031
_refine_ls_R_factor_all 0.0374
_refine_ls_R_factor_gt 0.0334
_refine_ls_shift/su_max 0.000
_refine_ls_shift/su_mean 0.000
_refine_ls_structure_factor_coef Fsqd
_refine_ls_weighting_details 'calc w=1/[\s^2^(Fo^2^)+(0.0621P)^2^] where P=(Fo^2^+2Fc^2^)/3'
_refine_ls_weighting_scheme calc
_refine_ls_wR_factor_gt 0.0850
_refine_ls_wR_factor_ref 0.0874
_reflns_number_gt 1932
_reflns_number_total 2129
_reflns_threshold_expression I>2\s(I)
_cod_data_source_file fj2007.cif
_cod_data_source_block I
_cod_database_code 2213303
_cod_database_fobs_code 2213303

loop_
_symmetry_equiv_pos_site_id
_symmetry_equiv_pos_as_xyz
1 x,y,z
2 -x,-y,-z

loop_
_atom_site_aniso_label
_atom_site_aniso_U_11
_atom_site_aniso_U_22
_atom_site_aniso_U_33
_atom_site_aniso_U_12
_atom_site_aniso_U_13
_atom_site_aniso_U_23
Br 0.0216(2) 0.0353(2) 0.0243(2) 0.01510(10) 0.00710(10) 0.01590(10)
O1 0.0195(10) 0.0212(8) 0.0172(8) 0.0103(7) 0.0055(7) 0.0061(7)
O2 0.0182(9) 0.0237(8) 0.0163(8) 0.0076(7) 0.0037(7) 0.0065(7)
C1 0.0177(12) 0.0172(10) 0.0136(10) 0.0038(9) 0.0056(10) 0.0047(8)
C2 0.0188(13) 0.0204(10) 0.0146(11) 0.0046(10) 0.0041(10) 0.0082(9)
C3 0.0132(12) 0.0171(10) 0.0168(11) 0.0036(9) 0.0032(9) 0.0070(8)
C4 0.0175(13) 0.0185(10) 0.0148(11) 0.0033(9) 0.0051(10) 0.0057(9)
C5 0.0184(12) 0.0198(11) 0.0164(11) 0.0045(9) 0.0065(9) 0.0095(9)
C6 0.0181(12) 0.0146(10) 0.0153(10) 0.0038(9) 0.0049(9) 0.0057(8)
C7 0.0173(12) 0.0171(10) 0.0177(11) 0.0046(9) 0.0074(10) 0.0074(9)
C8 0.0165(12) 0.0171(10) 0.0170(11) 0.0042(9) 0.0064(9) 0.0091(9)
C9 0.0200(13) 0.0175(10) 0.0159(11) 0.0044(9) 0.0068(10) 0.0087(9)
C10 0.0205(13) 0.0182(10) 0.0178(11) 0.0051(10) 0.0054(10) 0.0062(9)

loop_
_atom_site_type_symbol
_atom_site_label
_atom_site_fract_x
_atom_site_fract_y
_atom_site_fract_z
_atom_site_U_iso_or_equiv
_atom_site_thermal_displace_type
_atom_site_occupancy
Br Br 0.19136(4) 0.40680(3) 0.08590(3) 0.02600(10) Uani 1.000
O O1 1.2601(3) -0.0520(2) 0.3293(2) 0.0202(5) Uani 1.000
O O2 1.4011(3) 0.1606(2) 0.6036(2) 0.0207(5) Uani 1.000
C C1 0.6965(4) 0.1901(3) 0.0822(3) 0.0169(6) Uani 1.000
C C2 0.5274(4) 0.2569(3) 0.0335(3) 0.0182(7) Uani 1.000
C C3 0.4232(4) 0.3156(3) 0.1457(3) 0.0164(6) Uani 1.000
C C4 0.4841(4) 0.3079(3) 0.3037(3) 0.0177(7) Uani 1.000
C C5 0.6543(4) 0.2430(3) 0.3508(3) 0.0175(7) Uani 1.000
C C6 0.7655(4) 0.1859(3) 0.2426(3) 0.0165(6) Uani 1.000
C C7 0.9484(4) 0.1197(3) 0.2892(3) 0.0171(6) Uani 1.000
C C8 1.0833(3) 0.1785(3) 0.4482(3) 0.0161(6) Uani 1.000
C C9 1.2610(4) 0.0947(3) 0.4671(3) 0.0172(7) Uani 1.000
C C10 1.0810(4) 0.3320(3) 0.6127(3) 0.0198(7) Uani 1.000
H H1 0.766(5) 0.143(4) 0.009(4) 0.022(7) Uiso 1.000
H H2 0.493(5) 0.263(4) -0.083(4) 0.030(8) Uiso 1.000
H H4 0.410(5) 0.350(4) 0.377(4) 0.023(7) Uiso 1.000
H H5 0.695(5) 0.230(5) 0.465(5) 0.040(9) Uiso 1.000
H H7 0.978(5) 0.030(4) 0.189(4) 0.023(8) Uiso 1.000
H H10 1.217(4) 0.410(4) 0.685(3) 0.012(6) Uiso 1.000
H H10' 1.028(4) 0.283(4) 0.680(4) 0.022(7) Uiso 1.000
H H10" 0.996(5) 0.410(4) 0.593(4) 0.027(8) Uiso 1.000
H H11 1.363(6) -0.087(5) 0.352(5) 0.036(10) Uiso 1.000

loop_
_atom_type_symbol
_atom_type_description
_atom_type_scat_dispersion_real
_atom_type_scat_dispersion_imag
_atom_type_scat_source
O O 0.0106 0.0060 'International Tables Vol C Tables 4.2.6.8 and 6.1.1.4'
Br Br -0.2901 2.4595 'International Tables Vol C Tables 4.2.6.8 and 6.1.1.4'
H H 0.0000 0.0000 'International Tables Vol C Tables 4.2.6.8 and 6.1.1.4'
C C 0.0033 0.0016 'International Tables Vol C Tables 4.2.6.8 and 6.1.1.4'

loop_
_geom_angle_atom_site_label_1
_geom_angle_atom_site_label_2
_geom_angle_atom_site_label_3
_geom_angle
_geom_angle_publ_flag
C9 O1 H11 109(3) no
C2 C1 C6 121.6(3) no
C1 C2 C3 118.6(2) no
Br C3 C4 118.1(2) yes
C2 C3 C4 121.4(3) no
Br C3 C2 120.49(19) yes
C3 C4 C5 119.1(3) no
C4 C5 C6 121.2(2) no
C1 C6 C7 119.1(2) no
C5 C6 C7 122.8(2) no
C1 C6 C5 118.1(3) no
C6 C7 C8 127.3(2) no
C7 C8 C10 126.6(2) no
C9 C8 C10 114.5(2) no
C7 C8 C9 118.8(2) no
O1 C9 C8 116.2(2) yes
O2 C9 C8 121.4(2) yes
O1 C9 O2 122.4(3) yes
C2 C1 H1 122(2) no
C6 C1 H1 117(2) no
C1 C2 H2 116(2) no
C3 C2 H2 125(2) no
C3 C4 H4 119(2) no
C5 C4 H4 122(2) no
C4 C5 H5 119(2) no
C6 C5 H5 120(2) no
C6 C7 H7 114(2) no
C8 C7 H7 118(2) no
C8 C10 H10 110.5(15) no
C8 C10 H10' 110.9(19) no
C8 C10 H10" 112.8(19) no
H10 C10 H10' 111(2) no
H10 C10 H10" 108(3) no
H10' C10 H10" 103(3) no

loop_
_geom_bond_atom_site_label_1
_geom_bond_atom_site_label_2
_geom_bond_distance
_geom_bond_publ_flag
Br C3 1.897(3) yes
O1 C9 1.321(3) yes
O2 C9 1.232(3) yes
O1 H11 0.81(5) no
C1 C6 1.403(3) no
C1 C2 1.394(4) no
C2 C3 1.390(4) no
C3 C4 1.394(3) no
C4 C5 1.389(4) no
C5 C6 1.402(4) no
C6 C7 1.471(4) no
C7 C8 1.349(3) yes
C8 C9 1.488(4) no
C8 C10 1.503(3) no
C1 H1 0.92(4) no
C2 H2 1.03(3) no
C4 H4 0.95(4) no
C5 H5 1.04(4) no
C7 H7 0.99(3) no
C10 H10 1.02(3) no
C10 H10' 1.01(3) no
C10 H10" 0.94(4) no

loop_
_geom_contact_atom_site_label_1
_geom_contact_atom_site_label_2
_geom_contact_distance
_geom_contact_site_symmetry_2
_geom_contact_publ_flag
Br Br 3.4958(7) 2_565 no
Br H10' 3.19(3) 1_454 no
O1 O2 2.646(3) 2_856 no
O2 O1 2.646(3) 2_856 no
O2 C9 3.327(4) 2_856 no
O2 O2 3.210(3) 2_856 no
O1 H5 2.75(4) 2_756 no
O1 H10' 2.73(3) 2_756 no
O1 H1 2.78(3) 2_755 no
O1 H7 2.36(4) . no
O2 H2 2.46(3) 1_656 no
O2 H10 2.46(3) . no
O2 H11 1.83(5) 2_856 no
C1 C2 3.525(4) 2_655 no
C2 C1 3.525(4) 2_655 no
C2 C6 3.554(4) 2_655 no
C4 C4 3.568(4) 2_666 no
C4 C9 3.353(4) 1_455 no
C5 C10 3.143(4) . no
C6 C10 3.598(4) 2_766 no
C6 C2 3.554(4) 2_655 no
C9 O2 3.327(4) 2_856 no
C9 C4 3.353(4) 1_655 no
C10 C6 3.598(4) 2_766 no
C10 C5 3.143(4) . no
C1 H10 2.97(3) 2_766 no
C2 H10 2.90(3) 2_766 no
C3 H10 2.93(3) 2_766 no
C4 H10 3.06(3) 2_766 no
C4 H4 2.93(3) 2_666 no
C5 H10" 2.63(3) . no
C6 H10" 2.83(3) . no
C6 H10 3.07(3) 2_766 no
C8 H5 2.93(4) . no
C8 H4 3.09(4) 1_655 no
C9 H5 2.96(4) 2_756 no
C9 H4 2.82(4) 1_655 no
C9 H11 2.77(4) 2_856 no
C10 H5 2.67(4) . no
H1 H7 2.40(5) . no
H1 O1 2.78(3) 2_755 no
H2 O2 2.46(3) 1_454 no
H4 C8 3.09(4) 1_455 no
H4 C9 2.82(4) 1_455 no
H4 C4 2.93(3) 2_666 no
H4 H4 2.49(5) 2_666 no
H5 C8 2.93(4) . no
H5 C10 2.67(4) . no
H5 H10' 2.51(5) . no
H5 H10" 2.28(5) . no
H5 O1 2.75(4) 2_756 no
H5 C9 2.96(4) 2_756 no
H5 H11 2.50(6) 2_756 no
H7 O1 2.36(4) . no
H7 H1 2.40(5) . no
H10 O2 2.46(3) . no
H10 C1 2.97(3) 2_766 no
H10 C2 2.90(3) 2_766 no
H10 C3 2.93(3) 2_766 no
H10 C4 3.06(3) 2_766 no
H10 C6 3.07(3) 2_766 no
H10' Br 3.19(3) 1_656 no
H10' H5 2.51(5) . no
H10' O1 2.73(3) 2_756 no
H10" C5 2.63(3) . no
H10" C6 2.83(3) . no
H10" H5 2.28(5) . no
H11 O2 1.83(5) 2_856 no
H11 C9 2.77(4) 2_856 no
H11 H5 2.50(6) 2_756 no
H11 H11 2.58(6) 2_856 no

loop_
_geom_hbond_atom_site_label_D
_geom_hbond_atom_site_label_H
_geom_hbond_atom_site_label_A
_geom_hbond_site_symmetry_A
_geom_hbond_distance_DH
_geom_hbond_distance_HA
_geom_hbond_distance_DA
_geom_hbond_angle_DHA
_geom_hbond_publ_flag
O1 H11 O2 2_856 0.81(5) 1.83(5) 2.646(3) 177(7) yes
C2 H2 O2 1_454 1.03(3) 2.46(3) 3.447(3) 160(3) yes
C7 H7 O1 . 0.99(3) 2.36(4) 2.729(4) 101(2) yes

loop_
_geom_torsion_atom_site_label_1
_geom_torsion_atom_site_label_2
_geom_torsion_atom_site_label_3
_geom_torsion_atom_site_label_4
_geom_torsion
_geom_torsion_publ_flag
C6 C1 C2 C3 -1.8(4) no
C2 C1 C6 C5 3.0(4) no
C2 C1 C6 C7 -177.9(3) no
C1 C2 C3 Br -179.7(2) no
C1 C2 C3 C4 -0.3(4) no
Br C3 C4 C5 -179.5(2) no
C2 C3 C4 C5 1.1(4) no
C3 C4 C5 C6 0.2(4) no
C4 C5 C6 C1 -2.2(4) no
C4 C5 C6 C7 178.8(3) no
C1 C6 C7 C8 146.2(3) no
C5 C6 C7 C8 -34.8(4) no
C6 C7 C8 C9 -179.0(3) no
C6 C7 C8 C10 -3.2(5) no
C7 C8 C9 O1 -10.0(4) no
C7 C8 C9 O2 169.3(3) no
C10 C8 C9 O1 173.7(2) no
C10 C8 C9 O2 -7.1(4) no

loop_
_cod_related_entry_id
_cod_related_entry_database
_cod_related_entry_code
1 ChemSpider 30655223
